data_7009812
loop_
_publ_author_name
'Durran, Sean E.'
'Smith, Martin B.'
'Slawin, Alexandra M. Z.'
'Steed, Jonathan W.'

_publ_section_title
;
 The synthesis and co-ordination chemistry of new functionalised
 pyridylphosphines derived from Ph2PCH2OH&#x200A;&#x2020;
;
_journal_issue 16
_journal_name_full 'Journal of the Chemical Society, Dalton Transactions'
_journal_page_first 2771
_journal_paper_doi 10.1039/b003759l
_journal_year 2000
_chemical_formula_sum 'C18 H17 N2 O2 P'
_chemical_formula_weight 324.31
_chemical_name_systematic
; 
 ? 
;
_space_group_IT_number 2
_symmetry_cell_setting triclinic
_symmetry_space_group_name_Hall '-P 1'
_symmetry_space_group_name_H-M 'P -1'
_atom_sites_solution_hydrogens geom
_atom_sites_solution_primary direct
_atom_sites_solution_secondary difmap
_audit_creation_method SHELXL-97
_cell_angle_alpha 90.024(4)
_cell_angle_beta 91.491(4)
_cell_angle_gamma 100.777(4)
_cell_formula_units_Z 4
_cell_length_a 8.7043(6)
_cell_length_b 10.8681(8)
_cell_length_c 17.2011(11)
_cell_measurement_temperature 100(2)
_cell_volume 1597.95(19)
_computing_cell_refinement DENZO-SMN
_computing_data_collection 'Nonius Collect'
_computing_data_reduction DENZO-SMN
_computing_molecular_graphics 'XSeed (Barbour, 1999)'
_computing_structure_refinement 'SHELXL-97 (Sheldrick, 1997)'
_computing_structure_solution 'SHELXS-97 (Sheldrick, 1990)'
_diffrn_ambient_temperature 100(2)
_diffrn_measured_fraction_theta_full 0.998
_diffrn_measured_fraction_theta_max 0.998
_diffrn_measurement_device_type KappaCCD
_diffrn_measurement_method '2o phi + omega frames'
_diffrn_radiation_monochromator graphite
_diffrn_radiation_source 'fine-focus sealed tube'
_diffrn_radiation_type MoK\a
_diffrn_radiation_wavelength 0.71073
_diffrn_reflns_av_R_equivalents 0.0850
_diffrn_reflns_av_sigmaI/netI 0.1221
_diffrn_reflns_limit_h_max 10
_diffrn_reflns_limit_h_min -10
_diffrn_reflns_limit_k_max 12
_diffrn_reflns_limit_k_min -12
_diffrn_reflns_limit_l_max 20
_diffrn_reflns_limit_l_min -20
_diffrn_reflns_number 9398
_diffrn_reflns_theta_full 25.00
_diffrn_reflns_theta_max 25.00
_diffrn_reflns_theta_min 2.63
_diffrn_standards_decay_% 0
_exptl_absorpt_coefficient_mu 0.183
_exptl_absorpt_correction_T_max 0.9819
_exptl_absorpt_correction_T_min 0.9643
_exptl_absorpt_correction_type Scalepack
_exptl_crystal_colour colourless
_exptl_crystal_density_diffrn 1.348
_exptl_crystal_density_method 'not measured'
_exptl_crystal_description trapezoid
_exptl_crystal_F_000 680
_exptl_crystal_size_max 0.20
_exptl_crystal_size_mid 0.10
_exptl_crystal_size_min 0.10
_refine_diff_density_max 0.262
_refine_diff_density_min -0.380
_refine_diff_density_rms 0.066
_refine_ls_extinction_coef 0.0038(13)
_refine_ls_extinction_expression Fc^*^=kFc[1+0.001xFc^2^\l^3^/sin(2\q)]^-1/4^
_refine_ls_extinction_method SHELXL
_refine_ls_goodness_of_fit_ref 1.019
_refine_ls_hydrogen_treatment mixed
_refine_ls_matrix_type full
_refine_ls_number_parameters 548
_refine_ls_number_reflns 5614
_refine_ls_number_restraints 0
_refine_ls_restrained_S_all 1.019
_refine_ls_R_factor_all 0.1032
_refine_ls_R_factor_gt 0.0558
_refine_ls_shift/su_max 0.000
_refine_ls_shift/su_mean 0.000
_refine_ls_structure_factor_coef Fsqd
_refine_ls_weighting_details 'calc w=1/[\s^2^(Fo^2^)+(0.0450P)^2^+0.4264P] where P=(Fo^2^+2Fc^2^)/3'
_refine_ls_weighting_scheme calc
_refine_ls_wR_factor_gt 0.1110
_refine_ls_wR_factor_ref 0.1275
_reflns_number_gt 3657
_reflns_number_total 5614
_reflns_threshold_expression >2sigma(I)
_cod_data_source_file b003759l.txt
_cod_data_source_block ms1335a
_cod_original_sg_symbol_H-M P-1
_cod_database_code 7009812

loop_
_symmetry_equiv_pos_as_xyz
'x, y, z'
'-x, -y, -z'

loop_
_atom_site_label
_atom_site_type_symbol
_atom_site_fract_x
_atom_site_fract_y
_atom_site_fract_z
_atom_site_U_iso_or_equiv
_atom_site_adp_type
_atom_site_occupancy
_atom_site_symmetry_multiplicity
_atom_site_calc_flag
_atom_site_refinement_flags
_atom_site_disorder_assembly
_atom_site_disorder_group
P1 P 0.64656(9) 0.78553(7) 0.13333(4) 0.0217(2) Uani 1 1 d . . .
O1 O 0.7537(2) 0.72253(18) 0.18254(11) 0.0265(5) Uani 1 1 d . . .
N1 N 0.7307(3) 1.0104(2) 0.20437(15) 0.0252(6) Uani 1 1 d . . .
C1 C 0.5932(4) 0.9179(3) 0.18239(18) 0.0249(7) Uani 1 1 d . . .
H1A H 0.523(4) 0.962(3) 0.1504(17) 0.036(9) Uiso 1 1 d . . .
H1B H 0.538(4) 0.882(3) 0.2287(18) 0.036(9) Uiso 1 1 d . . .
P2 P 0.34551(9) 0.23782(7) 0.36670(4) 0.0209(2) Uani 1 1 d . . .
O2 O 0.9722(3) 1.16134(19) 0.27095(12) 0.0287(5) Uani 1 1 d . . .
H2O H 1.0514 1.2152 0.2835 0.065(14) Uiso 1 1 calc R . .
N2 N 0.6279(3) 1.1789(2) 0.15431(14) 0.0278(6) Uani 1 1 d . . .
C2 C 0.7392(3) 1.1375(3) 0.19583(16) 0.0222(7) Uani 1 1 d . . .
O3 O 0.2345(2) 0.30024(17) 0.31926(11) 0.0247(5) Uani 1 1 d . . .
N3 N 0.2603(3) 0.0167(2) 0.29304(15) 0.0250(6) Uani 1 1 d . . .
C3 C 0.8663(3) 1.2181(3) 0.23114(16) 0.0222(7) Uani 1 1 d . . .
O4 O 0.0201(2) -0.13709(18) 0.22486(12) 0.0261(5) Uani 1 1 d . . .
H4O H -0.0549 -0.1920 0.2085 0.035(10) Uiso 1 1 calc R . .
N4 N 0.3457(3) -0.1496(2) 0.35602(14) 0.0247(6) Uani 1 1 d . . .
C4 C 0.8752(4) 1.3455(3) 0.22543(19) 0.0288(8) Uani 1 1 d . . .
H4 H 0.958(3) 1.398(3) 0.2489(15) 0.012(7) Uiso 1 1 d . . .
C5 C 0.7573(4) 1.3901(3) 0.18339(19) 0.0328(8) Uani 1 1 d . . .
H5 H 0.761(4) 1.480(3) 0.1759(17) 0.033(9) Uiso 1 1 d . . .
C6 C 0.6387(4) 1.3053(3) 0.14943(19) 0.0329(8) Uani 1 1 d . . .
H6 H 0.556(4) 1.332(3) 0.1187(17) 0.032(9) Uiso 1 1 d . . .
C7 C 0.7327(3) 0.8397(3) 0.04314(15) 0.0221(7) Uani 1 1 d . . .
C8 C 0.7230(4) 0.9561(3) 0.01094(18) 0.0289(8) Uani 1 1 d . . .
H8 H 0.662(4) 1.015(3) 0.0405(16) 0.029(8) Uiso 1 1 d . . .
C9 C 0.8010(4) 0.9942(3) -0.05714(18) 0.0323(8) Uani 1 1 d . . .
H9 H 0.795(4) 1.074(3) -0.0809(17) 0.038(9) Uiso 1 1 d . . .
C10 C 0.8876(4) 0.9176(3) -0.09306(17) 0.0297(8) Uani 1 1 d . . .
H10 H 0.943(4) 0.944(3) -0.1419(17) 0.031(8) Uiso 1 1 d . . .
C11 C 0.8955(4) 0.8021(3) -0.0621(2) 0.0409(9) Uani 1 1 d . . .
H11 H 0.960(4) 0.752(3) -0.090(2) 0.052(11) Uiso 1 1 d . . .
C12 C 0.8188(4) 0.7623(3) 0.00554(19) 0.0368(9) Uani 1 1 d . . .
H12 H 0.817(4) 0.674(3) 0.0264(19) 0.053(10) Uiso 1 1 d . . .
C13 C 0.4622(3) 0.6838(3) 0.11381(16) 0.0226(7) Uani 1 1 d . . .
C14 C 0.3594(4) 0.7099(3) 0.05528(19) 0.0323(8) Uani 1 1 d . . .
H14 H 0.391(4) 0.780(3) 0.0210(17) 0.035(9) Uiso 1 1 d . . .
C15 C 0.2124(4) 0.6366(3) 0.0468(2) 0.0395(9) Uani 1 1 d . . .
H15 H 0.143(5) 0.656(4) 0.004(2) 0.082(14) Uiso 1 1 d . . .
C16 C 0.1673(4) 0.5360(3) 0.0949(2) 0.0371(9) Uani 1 1 d . . .
H16 H 0.063(5) 0.483(3) 0.0869(19) 0.054(11) Uiso 1 1 d . . .
C17 C 0.2692(4) 0.5058(3) 0.1519(2) 0.0388(9) Uani 1 1 d . . .
H17 H 0.241(4) 0.441(3) 0.1824(18) 0.033(9) Uiso 1 1 d . . .
C18 C 0.4162(4) 0.5805(3) 0.16149(19) 0.0304(8) Uani 1 1 d . . .
H18 H 0.492(4) 0.565(3) 0.2020(19) 0.042(10) Uiso 1 1 d . . .
C19 C 0.3983(4) 0.1069(3) 0.31621(19) 0.0246(7) Uani 1 1 d . . .
H19A H 0.458(3) 0.141(3) 0.2707(16) 0.025(8) Uiso 1 1 d . . .
H19B H 0.463(3) 0.066(3) 0.3504(15) 0.017(7) Uiso 1 1 d . . .
C20 C 0.2427(3) -0.1097(3) 0.30834(16) 0.0214(7) Uani 1 1 d . . .
C21 C 0.1151(3) -0.1910(3) 0.27318(16) 0.0212(7) Uani 1 1 d . . .
C22 C 0.0930(4) -0.3155(3) 0.28957(18) 0.0268(7) Uani 1 1 d . . .
H22 H 0.009(3) -0.372(2) 0.2659(14) 0.011(7) Uiso 1 1 d . . .
C23 C 0.1999(4) -0.3588(3) 0.34053(19) 0.0315(8) Uani 1 1 d . . .
H23 H 0.185(4) -0.445(3) 0.3538(17) 0.037(9) Uiso 1 1 d . . .
C24 C 0.3211(4) -0.2740(3) 0.37097(18) 0.0291(8) Uani 1 1 d . . .
H24 H 0.390(4) -0.298(3) 0.4065(17) 0.029(8) Uiso 1 1 d . . .
C25 C 0.2592(3) 0.1791(2) 0.45658(16) 0.0199(6) Uani 1 1 d . . .
C26 C 0.3385(4) 0.1196(3) 0.51248(18) 0.0278(8) Uani 1 1 d . . .
H26 H 0.443(4) 0.114(3) 0.5066(19) 0.045(10) Uiso 1 1 d . . .
C27 C 0.2642(4) 0.0751(3) 0.58018(18) 0.0297(8) Uani 1 1 d . . .
H27 H 0.326(4) 0.033(3) 0.6183(18) 0.036(9) Uiso 1 1 d . . .
C28 C 0.1127(4) 0.0891(3) 0.59274(18) 0.0261(7) Uani 1 1 d . . .
H28 H 0.067(4) 0.058(3) 0.6377(17) 0.029(8) Uiso 1 1 d . . .
C29 C 0.0339(4) 0.1480(3) 0.53778(18) 0.0270(7) Uani 1 1 d . . .
H29 H -0.070(4) 0.157(2) 0.5461(15) 0.021(8) Uiso 1 1 d . . .
C30 C 0.1067(4) 0.1923(3) 0.47009(17) 0.0250(7) Uani 1 1 d . . .
H30 H 0.053(3) 0.231(3) 0.4315(15) 0.019(7) Uiso 1 1 d . . .
C31 C 0.5274(3) 0.3443(3) 0.38717(16) 0.0198(6) Uani 1 1 d . . .
C32 C 0.6590(4) 0.3071(3) 0.42031(19) 0.0313(8) Uani 1 1 d . . .
H32 H 0.656(4) 0.219(3) 0.4335(17) 0.036(9) Uiso 1 1 d . . .
C33 C 0.7946(4) 0.3944(3) 0.43479(19) 0.0327(8) Uani 1 1 d . . .
H33 H 0.891(4) 0.360(3) 0.4607(19) 0.049(10) Uiso 1 1 d . . .
C34 C 0.8003(4) 0.5176(3) 0.41541(19) 0.0325(8) Uani 1 1 d . . .
H34 H 0.898(4) 0.578(3) 0.4252(17) 0.034(9) Uiso 1 1 d . . .
C35 C 0.6738(4) 0.5561(3) 0.3803(2) 0.0395(9) Uani 1 1 d . . .
H35 H 0.683(4) 0.644(3) 0.3623(19) 0.048(10) Uiso 1 1 d . . .
C36 C 0.5369(4) 0.4686(3) 0.3662(2) 0.0339(8) Uani 1 1 d . . .
H36 H 0.447(4) 0.495(3) 0.3366(18) 0.042(10) Uiso 1 1 d . . .
H3N H 0.200(5) 0.031(4) 0.256(2) 0.064(13) Uiso 1 1 d . . .
H1N H 0.806(4) 0.994(3) 0.2361(18) 0.031(9) Uiso 1 1 d . . .

loop_
_atom_site_aniso_label
_atom_site_aniso_U_11
_atom_site_aniso_U_22
_atom_site_aniso_U_33
_atom_site_aniso_U_23
_atom_site_aniso_U_13
_atom_site_aniso_U_12
P1 0.0194(5) 0.0211(4) 0.0231(4) 0.0028(3) -0.0002(3) -0.0005(3)
O1 0.0231(12) 0.0266(12) 0.0275(11) 0.0043(9) -0.0045(9) -0.0004(9)
N1 0.0200(15) 0.0243(15) 0.0299(15) -0.0001(12) -0.0058(12) 0.0016(11)
C1 0.0165(17) 0.0265(17) 0.0295(17) -0.0009(14) 0.0007(14) -0.0019(13)
P2 0.0177(4) 0.0190(4) 0.0247(4) 0.0030(3) -0.0001(3) 0.0002(3)
O2 0.0270(13) 0.0218(11) 0.0368(13) 0.0014(10) -0.0077(10) 0.0039(10)
N2 0.0293(16) 0.0262(15) 0.0283(14) 0.0021(12) -0.0011(12) 0.0061(12)
C2 0.0235(18) 0.0240(17) 0.0194(15) 0.0027(13) 0.0057(13) 0.0046(13)
O3 0.0200(12) 0.0219(11) 0.0301(11) 0.0049(9) -0.0040(9) -0.0007(9)
N3 0.0241(16) 0.0186(14) 0.0304(15) -0.0009(11) -0.0050(12) 0.0000(11)
C3 0.0206(17) 0.0241(16) 0.0217(15) 0.0033(13) 0.0002(13) 0.0040(13)
O4 0.0243(13) 0.0203(11) 0.0320(12) 0.0030(10) -0.0078(10) 0.0007(10)
N4 0.0227(15) 0.0233(14) 0.0282(14) 0.0022(11) -0.0014(11) 0.0050(11)
C4 0.028(2) 0.0235(18) 0.0333(18) 0.0004(15) 0.0036(16) 0.0010(15)
C5 0.034(2) 0.0254(18) 0.0390(19) 0.0080(16) 0.0027(16) 0.0063(15)
C6 0.033(2) 0.0301(19) 0.0374(19) 0.0075(16) -0.0019(16) 0.0107(16)
C7 0.0227(17) 0.0223(16) 0.0186(15) -0.0007(13) -0.0013(13) -0.0023(13)
C8 0.032(2) 0.0288(18) 0.0276(17) 0.0038(15) 0.0011(14) 0.0097(15)
C9 0.038(2) 0.0302(19) 0.0285(18) 0.0077(15) 0.0011(15) 0.0052(16)
C10 0.030(2) 0.0354(19) 0.0217(17) 0.0037(15) 0.0037(14) -0.0010(15)
C11 0.046(2) 0.039(2) 0.041(2) 0.0078(17) 0.0202(18) 0.0126(18)
C12 0.044(2) 0.0306(19) 0.038(2) 0.0085(16) 0.0126(17) 0.0112(16)
C13 0.0191(17) 0.0233(16) 0.0239(16) -0.0007(13) 0.0012(13) -0.0004(13)
C14 0.027(2) 0.0272(18) 0.040(2) 0.0062(16) -0.0041(15) -0.0011(14)
C15 0.032(2) 0.041(2) 0.042(2) 0.0023(17) -0.0139(17) -0.0010(17)
C16 0.026(2) 0.037(2) 0.043(2) -0.0027(17) -0.0006(16) -0.0073(16)
C17 0.036(2) 0.037(2) 0.039(2) 0.0113(18) 0.0046(17) -0.0045(16)
C18 0.0249(19) 0.0324(19) 0.0321(18) 0.0034(15) 0.0017(15) 0.0006(15)
C19 0.0207(18) 0.0188(16) 0.0331(18) 0.0008(14) 0.0027(15) 0.0003(13)
C20 0.0191(17) 0.0217(16) 0.0242(16) -0.0007(13) 0.0033(13) 0.0057(13)
C21 0.0228(17) 0.0203(16) 0.0222(15) 0.0023(13) 0.0006(13) 0.0085(13)
C22 0.0241(19) 0.0224(17) 0.0323(18) -0.0001(14) -0.0010(15) 0.0002(14)
C23 0.036(2) 0.0206(17) 0.0392(19) 0.0092(15) 0.0017(16) 0.0084(15)
C24 0.026(2) 0.0301(19) 0.0315(18) 0.0021(15) -0.0044(15) 0.0080(15)
C25 0.0186(17) 0.0139(14) 0.0257(16) -0.0024(12) -0.0021(13) -0.0004(12)
C26 0.0193(18) 0.0284(18) 0.0357(18) 0.0070(15) 0.0010(14) 0.0041(14)
C27 0.030(2) 0.0321(19) 0.0271(17) 0.0049(15) -0.0026(15) 0.0061(14)
C28 0.0305(19) 0.0228(17) 0.0240(17) 0.0006(14) 0.0044(14) 0.0018(14)
C29 0.0208(19) 0.0286(18) 0.0319(18) -0.0009(14) 0.0025(14) 0.0047(14)
C30 0.0229(18) 0.0238(17) 0.0284(17) 0.0025(14) -0.0005(14) 0.0044(13)
C31 0.0169(16) 0.0199(16) 0.0213(15) -0.0006(12) -0.0010(12) 0.0000(12)
C32 0.028(2) 0.0225(18) 0.042(2) 0.0064(15) -0.0041(15) 0.0009(14)
C33 0.0217(19) 0.034(2) 0.041(2) 0.0004(16) -0.0039(15) 0.0018(15)
C34 0.0221(19) 0.0267(19) 0.045(2) -0.0067(16) -0.0003(16) -0.0040(15)
C35 0.029(2) 0.0214(18) 0.066(2) 0.0053(17) 0.0001(17) -0.0003(15)
C36 0.028(2) 0.0269(19) 0.046(2) 0.0041(16) -0.0023(16) 0.0048(15)

loop_
_atom_type_symbol
_atom_type_description
_atom_type_scat_dispersion_real
_atom_type_scat_dispersion_imag
_atom_type_scat_source
C C 0.0033 0.0016 'International Tables Vol C Tables 4.2.6.8 and 6.1.1.4'
H H 0.0000 0.0000 'International Tables Vol C Tables 4.2.6.8 and 6.1.1.4'
N N 0.0061 0.0033 'International Tables Vol C Tables 4.2.6.8 and 6.1.1.4'
O O 0.0106 0.0060 'International Tables Vol C Tables 4.2.6.8 and 6.1.1.4'
P P 0.1023 0.0942 'International Tables Vol C Tables 4.2.6.8 and 6.1.1.4'

loop_
_geom_angle_atom_site_label_1
_geom_angle_atom_site_label_2
_geom_angle_atom_site_label_3
_geom_angle
_geom_angle_site_symmetry_1
_geom_angle_site_symmetry_3
_geom_angle_publ_flag
O1 P1 C7 111.90(13) . . ?
O1 P1 C13 111.62(12) . . ?
C7 P1 C13 109.25(14) . . ?
O1 P1 C1 112.19(14) . . ?
C7 P1 C1 107.89(14) . . ?
C13 P1 C1 103.60(14) . . ?
C2 N1 C1 123.4(3) . . ?
N1 C1 P1 111.3(2) . . ?
O3 P2 C25 110.90(12) . . ?
O3 P2 C19 112.26(14) . . ?
C25 P2 C19 107.16(13) . . ?
O3 P2 C31 111.19(12) . . ?
C25 P2 C31 109.60(13) . . ?
C19 P2 C31 105.52(14) . . ?
C2 N2 C6 117.1(3) . . ?
N2 C2 N1 119.2(3) . . ?
N2 C2 C3 122.7(3) . . ?
N1 C2 C3 118.0(3) . . ?
C20 N3 C19 123.3(3) . . ?
O2 C3 C4 124.9(3) . . ?
O2 C3 C2 115.9(3) . . ?
C4 C3 C2 119.2(3) . . ?
C20 N4 C24 116.8(3) . . ?
C3 C4 C5 118.6(3) . . ?
C6 C5 C4 118.6(3) . . ?
N2 C6 C5 123.7(3) . . ?
C12 C7 C8 119.2(3) . . ?
C12 C7 P1 117.3(2) . . ?
C8 C7 P1 123.5(2) . . ?
C9 C8 C7 119.9(3) . . ?
C10 C9 C8 120.4(3) . . ?
C11 C10 C9 119.9(3) . . ?
C10 C11 C12 120.7(3) . . ?
C11 C12 C7 120.0(3) . . ?
C14 C13 C18 119.1(3) . . ?
C14 C13 P1 121.6(2) . . ?
C18 C13 P1 119.2(2) . . ?
C15 C14 C13 120.1(3) . . ?
C16 C15 C14 120.4(3) . . ?
C15 C16 C17 120.6(3) . . ?
C16 C17 C18 119.2(3) . . ?
C17 C18 C13 120.6(3) . . ?
N3 C19 P2 110.9(2) . . ?
N4 C20 N3 119.0(3) . . ?
N4 C20 C21 122.8(3) . . ?
N3 C20 C21 118.3(3) . . ?
C22 C21 O4 124.6(3) . . ?
C22 C21 C20 119.1(3) . . ?
O4 C21 C20 116.4(2) . . ?
C21 C22 C23 118.8(3) . . ?
C24 C23 C22 118.2(3) . . ?
N4 C24 C23 124.3(3) . . ?
C30 C25 C26 118.9(3) . . ?
C30 C25 P2 118.3(2) . . ?
C26 C25 P2 122.8(2) . . ?
C27 C26 C25 119.8(3) . . ?
C28 C27 C26 120.6(3) . . ?
C27 C28 C29 119.9(3) . . ?
C28 C29 C30 120.0(3) . . ?
C29 C30 C25 120.9(3) . . ?
C36 C31 C32 118.8(3) . . ?
C36 C31 P2 117.7(2) . . ?
C32 C31 P2 123.4(2) . . ?
C33 C32 C31 120.2(3) . . ?
C34 C33 C32 120.0(3) . . ?
C33 C34 C35 121.0(3) . . ?
C34 C35 C36 119.1(3) . . ?
C31 C36 C35 120.8(3) . . ?

loop_
_geom_bond_atom_site_label_1
_geom_bond_atom_site_label_2
_geom_bond_distance
_geom_bond_site_symmetry_2
_geom_bond_publ_flag
P1 O1 1.501(2) . ?
P1 C7 1.792(3) . ?
P1 C13 1.794(3) . ?
P1 C1 1.807(3) . ?
N1 C2 1.378(4) . ?
N1 C1 1.453(4) . ?
P2 O3 1.5047(19) . ?
P2 C25 1.801(3) . ?
P2 C19 1.804(3) . ?
P2 C31 1.804(3) . ?
O2 C3 1.371(3) . ?
N2 C2 1.333(4) . ?
N2 C6 1.362(4) . ?
C2 C3 1.401(4) . ?
N3 C20 1.380(4) . ?
N3 C19 1.448(4) . ?
C3 C4 1.376(4) . ?
O4 C21 1.365(3) . ?
N4 C20 1.331(4) . ?
N4 C24 1.355(4) . ?
C4 C5 1.400(4) . ?
C5 C6 1.367(5) . ?
C7 C12 1.396(4) . ?
C7 C8 1.397(4) . ?
C8 C9 1.393(4) . ?
C9 C10 1.379(5) . ?
C10 C11 1.377(4) . ?
C11 C12 1.386(4) . ?
C13 C14 1.394(4) . ?
C13 C18 1.394(4) . ?
C14 C15 1.379(5) . ?
C15 C16 1.375(5) . ?
C16 C17 1.385(5) . ?
C17 C18 1.388(5) . ?
C20 C21 1.406(4) . ?
C21 C22 1.362(4) . ?
C22 C23 1.406(4) . ?
C23 C24 1.358(5) . ?
C25 C30 1.387(4) . ?
C25 C26 1.397(4) . ?
C26 C27 1.390(4) . ?
C27 C28 1.378(4) . ?
C28 C29 1.381(4) . ?
C29 C30 1.383(4) . ?
C31 C36 1.387(4) . ?
C31 C32 1.393(4) . ?
C32 C33 1.386(4) . ?
C33 C34 1.372(4) . ?
C34 C35 1.374(5) . ?
C35 C36 1.395(5) . ?

loop_
_geom_hbond_atom_site_label_D
_geom_hbond_atom_site_label_H
_geom_hbond_atom_site_label_A
_geom_hbond_distance_DH
_geom_hbond_distance_HA
_geom_hbond_distance_DA
_geom_hbond_angle_DHA
_geom_hbond_site_symmetry_A
N1 H1N O2 0.89(3) 2.18(3) 2.647(4) 112(2) .
N1 H1N O4 0.89(3) 2.55(3) 3.241(3) 135(3) 1_665
O2 H2O O3 0.84 1.78 2.606(3) 167.3 1_665
O4 H4O O1 0.84 1.79 2.612(3) 163.8 1_445
N3 H3N O4 0.85(4) 2.23(4) 2.666(3) 112(3) .
N3 H3N O2 0.85(4) 2.66(4) 3.214(3) 124(3) 1_445

loop_
_geom_torsion_atom_site_label_1
_geom_torsion_atom_site_label_2
_geom_torsion_atom_site_label_3
_geom_torsion_atom_site_label_4
_geom_torsion
_geom_torsion_site_symmetry_1
_geom_torsion_site_symmetry_2
_geom_torsion_site_symmetry_3
_geom_torsion_site_symmetry_4
_geom_torsion_publ_flag
C2 N1 C1 P1 137.5(2) . . . . ?
O1 P1 C1 N1 58.3(2) . . . . ?
C7 P1 C1 N1 -65.4(2) . . . . ?
C13 P1 C1 N1 178.8(2) . . . . ?
C6 N2 C2 N1 178.1(3) . . . . ?
C6 N2 C2 C3 -2.3(4) . . . . ?
C1 N1 C2 N2 -11.3(4) . . . . ?
C1 N1 C2 C3 169.1(3) . . . . ?
N2 C2 C3 O2 -179.1(2) . . . . ?
N1 C2 C3 O2 0.5(4) . . . . ?
N2 C2 C3 C4 2.3(4) . . . . ?
N1 C2 C3 C4 -178.1(3) . . . . ?
O2 C3 C4 C5 -179.3(3) . . . . ?
C2 C3 C4 C5 -0.9(4) . . . . ?
C3 C4 C5 C6 -0.3(5) . . . . ?
C2 N2 C6 C5 1.0(5) . . . . ?
C4 C5 C6 N2 0.3(5) . . . . ?
O1 P1 C7 C12 39.7(3) . . . . ?
C13 P1 C7 C12 -84.4(3) . . . . ?
C1 P1 C7 C12 163.6(3) . . . . ?
O1 P1 C7 C8 -137.6(3) . . . . ?
C13 P1 C7 C8 98.3(3) . . . . ?
C1 P1 C7 C8 -13.7(3) . . . . ?
C12 C7 C8 C9 -1.1(5) . . . . ?
P1 C7 C8 C9 176.2(3) . . . . ?
C7 C8 C9 C10 0.1(5) . . . . ?
C8 C9 C10 C11 0.9(5) . . . . ?
C9 C10 C11 C12 -0.9(6) . . . . ?
C10 C11 C12 C7 -0.1(6) . . . . ?
C8 C7 C12 C11 1.1(5) . . . . ?
P1 C7 C12 C11 -176.4(3) . . . . ?
O1 P1 C13 C14 -164.6(2) . . . . ?
C7 P1 C13 C14 -40.3(3) . . . . ?
C1 P1 C13 C14 74.5(3) . . . . ?
O1 P1 C13 C18 19.6(3) . . . . ?
C7 P1 C13 C18 143.9(2) . . . . ?
C1 P1 C13 C18 -101.3(3) . . . . ?
C18 C13 C14 C15 2.2(5) . . . . ?
P1 C13 C14 C15 -173.6(3) . . . . ?
C13 C14 C15 C16 -1.3(5) . . . . ?
C14 C15 C16 C17 -0.8(6) . . . . ?
C15 C16 C17 C18 1.9(6) . . . . ?
C16 C17 C18 C13 -0.9(5) . . . . ?
C14 C13 C18 C17 -1.1(5) . . . . ?
P1 C13 C18 C17 174.8(3) . . . . ?
C20 N3 C19 P2 -129.6(2) . . . . ?
O3 P2 C19 N3 -56.0(2) . . . . ?
C25 P2 C19 N3 66.0(2) . . . . ?
C31 P2 C19 N3 -177.2(2) . . . . ?
C24 N4 C20 N3 178.2(3) . . . . ?
C24 N4 C20 C21 -1.2(4) . . . . ?
C19 N3 C20 N4 10.0(4) . . . . ?
C19 N3 C20 C21 -170.6(3) . . . . ?
N4 C20 C21 C22 1.5(4) . . . . ?
N3 C20 C21 C22 -177.9(3) . . . . ?
N4 C20 C21 O4 -179.2(2) . . . . ?
N3 C20 C21 O4 1.4(4) . . . . ?
O4 C21 C22 C23 -179.9(3) . . . . ?
C20 C21 C22 C23 -0.7(4) . . . . ?
C21 C22 C23 C24 -0.3(5) . . . . ?
C20 N4 C24 C23 0.1(5) . . . . ?
C22 C23 C24 N4 0.6(5) . . . . ?
O3 P2 C25 C30 2.4(3) . . . . ?
C19 P2 C25 C30 -120.4(2) . . . . ?
C31 P2 C25 C30 125.6(2) . . . . ?
O3 P2 C25 C26 -178.4(2) . . . . ?
C19 P2 C25 C26 58.8(3) . . . . ?
C31 P2 C25 C26 -55.2(3) . . . . ?
C30 C25 C26 C27 0.0(5) . . . . ?
P2 C25 C26 C27 -179.2(2) . . . . ?
C25 C26 C27 C28 0.0(5) . . . . ?
C26 C27 C28 C29 -0.1(5) . . . . ?
C27 C28 C29 C30 0.3(5) . . . . ?
C28 C29 C30 C25 -0.4(5) . . . . ?
C26 C25 C30 C29 0.2(5) . . . . ?
P2 C25 C30 C29 179.4(2) . . . . ?
O3 P2 C31 C36 7.2(3) . . . . ?
C25 P2 C31 C36 -115.8(2) . . . . ?
C19 P2 C31 C36 129.2(3) . . . . ?
O3 P2 C31 C32 -170.6(2) . . . . ?
C25 P2 C31 C32 66.4(3) . . . . ?
C19 P2 C31 C32 -48.6(3) . . . . ?
C36 C31 C32 C33 2.6(5) . . . . ?
P2 C31 C32 C33 -179.6(2) . . . . ?
C31 C32 C33 C34 -1.0(5) . . . . ?
C32 C33 C34 C35 -1.2(5) . . . . ?
C33 C34 C35 C36 1.6(5) . . . . ?
C32 C31 C36 C35 -2.2(5) . . . . ?
P2 C31 C36 C35 179.9(3) . . . . ?
C34 C35 C36 C31 0.1(5) . . . . ?
